data_2231466
loop_
_publ_author_name
'Saraswathi, B. S.'
'Foro, Sabine'
'Gowda, B. Thimme'

_publ_section_title
;
 <i>N</i>-(4-Chlorophenyl)-<i>N</i>'-(3-methylphenyl)succinamide
 monohydrate
;
_journal_coeditor_code DS2132
_journal_issue 9
_journal_name_full 'Acta Crystallographica Section E'
_journal_page_first o2418
_journal_paper_doi 10.1107/S1600536811032685
_journal_volume 67
_journal_year 2011
_chemical_formula_iupac 'C17 H17 Cl N2 O2, H2 O'
_chemical_formula_moiety 'C17 H17 Cl N2 O2, H2 O'
_chemical_formula_sum 'C17 H19 Cl N2 O3'
_chemical_formula_weight 334.79
_chemical_name_systematic
;
<i>N</i>-(4-Chlorophenyl)-<i>N</i>'-(3-methylphenyl)succinamide monohydrate
;
_space_group_IT_number 14
_symmetry_cell_setting monoclinic
_symmetry_space_group_name_Hall '-P 2yn'
_symmetry_space_group_name_H-M 'P 1 21/n 1'
_atom_sites_solution_hydrogens geom
_atom_sites_solution_primary direct
_atom_sites_solution_secondary difmap
_audit_creation_method SHELXL-97
_cell_angle_alpha 90.00
_cell_angle_beta 93.104(9)
_cell_angle_gamma 90.00
_cell_formula_units_Z 4
_cell_length_a 12.2100(10)
_cell_length_b 4.9111(5)
_cell_length_c 27.078(3)
_cell_measurement_reflns_used 1575
_cell_measurement_temperature 293(2)
_cell_measurement_theta_max 27.87
_cell_measurement_theta_min 2.88
_cell_volume 1621.3(3)
_computing_cell_refinement
;
CrysAlis RED (Oxford Diffraction, 2009)
;
_computing_data_collection
;
CrysAlis CCD (Oxford Diffraction, 2009)
;
_computing_data_reduction
;
CrysAlis RED
;
_computing_molecular_graphics 'PLATON (Spek, 2009)'
_computing_publication_material 'SHELXL97 (Sheldrick, 2008)'
_computing_structure_refinement 'SHELXL97 (Sheldrick, 2008)'
_computing_structure_solution 'SHELXS97 (Sheldrick, 2008)'
_diffrn_ambient_temperature 293(2)
_diffrn_measured_fraction_theta_full 0.995
_diffrn_measured_fraction_theta_max 0.995
_diffrn_measurement_device_type
;
Oxford Diffraction Xcalibur Single Crystal X-ray Diffractometer
with Sapphire CCD Detector
;
_diffrn_measurement_method
;
Rotation method data acquisition using omega scans.
;
_diffrn_radiation_monochromator graphite
_diffrn_radiation_source 'fine-focus sealed tube'
_diffrn_radiation_type MoK\a
_diffrn_radiation_wavelength 0.71073
_diffrn_reflns_av_R_equivalents 0.0274
_diffrn_reflns_av_sigmaI/netI 0.0469
_diffrn_reflns_limit_h_max 12
_diffrn_reflns_limit_h_min -15
_diffrn_reflns_limit_k_max 4
_diffrn_reflns_limit_k_min -6
_diffrn_reflns_limit_l_max 28
_diffrn_reflns_limit_l_min -33
_diffrn_reflns_number 5592
_diffrn_reflns_theta_full 26.37
_diffrn_reflns_theta_max 26.37
_diffrn_reflns_theta_min 2.88
_diffrn_standards_decay_% 0
_exptl_absorpt_coefficient_mu 0.252
_exptl_absorpt_correction_T_max 0.9801
_exptl_absorpt_correction_T_min 0.9147
_exptl_absorpt_correction_type multi-scan
_exptl_absorpt_process_details
;
(CrysAlis RED; Oxford Diffraction, 2009)
;
_exptl_crystal_colour colourless
_exptl_crystal_density_diffrn 1.372
_exptl_crystal_density_method 'not measured'
_exptl_crystal_description prism
_exptl_crystal_F_000 704
_exptl_crystal_size_max 0.36
_exptl_crystal_size_mid 0.28
_exptl_crystal_size_min 0.08
_refine_diff_density_max 0.373
_refine_diff_density_min -0.214
_refine_ls_extinction_method none
_refine_ls_goodness_of_fit_ref 1.019
_refine_ls_hydrogen_treatment mixed
_refine_ls_matrix_type full
_refine_ls_number_parameters 221
_refine_ls_number_reflns 3297
_refine_ls_number_restraints 2
_refine_ls_restrained_S_all 1.018
_refine_ls_R_factor_all 0.1017
_refine_ls_R_factor_gt 0.0531
_refine_ls_shift/su_max 0.006
_refine_ls_shift/su_mean 0.000
_refine_ls_structure_factor_coef Fsqd
_refine_ls_weighting_details 'calc w=1/[\s^2^(Fo^2^)+(0.0476P)^2^+0.9732P] where P=(Fo^2^+2Fc^2^)/3'
_refine_ls_weighting_scheme calc
_refine_ls_wR_factor_gt 0.1086
_refine_ls_wR_factor_ref 0.1274
_reflns_number_gt 2047
_reflns_number_total 3297
_reflns_threshold_expression >2sigma(I)
_cod_data_source_file ds2132.cif
_cod_data_source_block I
_cod_original_sg_symbol_H-M 'P 21/n'
_cod_database_code 2231466
_cod_database_fobs_code 2231466

loop_
_symmetry_equiv_pos_as_xyz
'x, y, z'
'-x+1/2, y+1/2, -z+1/2'
'-x, -y, -z'
'x-1/2, -y-1/2, z-1/2'

loop_
_atom_site_type_symbol
_atom_site_label
_atom_site_fract_x
_atom_site_fract_y
_atom_site_fract_z
_atom_site_U_iso_or_equiv
_atom_site_adp_type
_atom_site_calc_flag
_atom_site_refinement_flags
_atom_site_occupancy
_atom_site_symmetry_multiplicity
Cl Cl1 0.34943(7) -0.42307(17) 0.47553(3) 0.0622(3) Uani d . 1 1
O O1 0.62296(14) 0.4094(4) 0.31577(7) 0.0451(5) Uani d . 1 1
O O2 0.47762(15) 1.1220(4) 0.19755(8) 0.0554(6) Uani d . 1 1
N N1 0.43883(17) 0.4107(5) 0.32510(8) 0.0380(5) Uani d D 1 1
H H1N 0.3799(17) 0.487(5) 0.3143(10) 0.046 Uiso d D 1 1
N N2 0.65157(17) 1.1254(5) 0.17399(8) 0.0373(6) Uani d D 1 1
H H2N 0.7152(16) 1.057(5) 0.1796(10) 0.045 Uiso d D 1 1
C C1 0.4245(2) 0.2068(5) 0.36099(9) 0.0351(6) Uani d . 1 1
C C2 0.3184(2) 0.1093(6) 0.36530(11) 0.0457(7) Uani d . 1 1
H H2 0.2618 0.1769 0.3444 0.055 Uiso calc R 1 1
C C3 0.2956(2) -0.0856(6) 0.39993(11) 0.0480(8) Uani d . 1 1
H H3 0.2246 -0.1509 0.4021 0.058 Uiso calc R 1 1
C C4 0.3790(2) -0.1817(6) 0.43102(10) 0.0410(7) Uani d . 1 1
C C5 0.4841(2) -0.0908(6) 0.42698(11) 0.0510(8) Uani d . 1 1
H H5 0.5402 -0.1603 0.4479 0.061 Uiso calc R 1 1
C C6 0.5079(2) 0.1033(6) 0.39211(11) 0.0469(7) Uani d . 1 1
H H6 0.5796 0.1638 0.3896 0.056 Uiso calc R 1 1
C C7 0.5316(2) 0.4993(5) 0.30498(9) 0.0322(6) Uani d . 1 1
C C8 0.5080(2) 0.7174(6) 0.26629(10) 0.0398(7) Uani d . 1 1
H H8A 0.4700 0.8660 0.2816 0.048 Uiso calc R 1 1
H H8B 0.4585 0.6421 0.2406 0.048 Uiso calc R 1 1
C C9 0.6068(2) 0.8327(6) 0.24219(10) 0.0379(6) Uani d . 1 1
H H9A 0.6470 0.6861 0.2274 0.046 Uiso calc R 1 1
H H9B 0.6552 0.9190 0.2671 0.046 Uiso calc R 1 1
C C10 0.5724(2) 1.0393(5) 0.20277(10) 0.0356(6) Uani d . 1 1
C C11 0.6394(2) 1.2938(5) 0.13128(9) 0.0336(6) Uani d . 1 1
C C12 0.5546(2) 1.4811(5) 0.12350(10) 0.0371(6) Uani d . 1 1
H H12 0.5030 1.5018 0.1473 0.044 Uiso calc R 1 1
C C13 0.5460(2) 1.6381(5) 0.08064(10) 0.0400(7) Uani d . 1 1
C C14 0.6241(2) 1.6058(6) 0.04607(11) 0.0515(8) Uani d . 1 1
H H14 0.6194 1.7083 0.0172 0.062 Uiso calc R 1 1
C C15 0.7089(3) 1.4234(7) 0.05399(11) 0.0536(8) Uani d . 1 1
H H15 0.7611 1.4055 0.0304 0.064 Uiso calc R 1 1
C C16 0.7176(2) 1.2668(6) 0.09629(10) 0.0436(7) Uani d . 1 1
H H16 0.7752 1.1444 0.1013 0.052 Uiso calc R 1 1
C C17 0.4529(3) 1.8381(6) 0.07173(12) 0.0548(8) Uani d . 1 1
H H17A 0.4172 1.8673 0.1020 0.066 Uiso calc R 1 1
H H17B 0.4011 1.7662 0.0472 0.066 Uiso calc R 1 1
H H17C 0.4814 2.0078 0.0603 0.066 Uiso calc R 1 1
O O3 0.26720(16) 0.1047(4) 0.22674(8) 0.0468(5) Uani d . 1 1
H H31 0.334(3) 0.112(6) 0.2162(11) 0.056 Uiso d . 1 1
H H32 0.255(3) 0.256(7) 0.2390(12) 0.056 Uiso d . 1 1

loop_
_atom_site_aniso_label
_atom_site_aniso_U_11
_atom_site_aniso_U_22
_atom_site_aniso_U_33
_atom_site_aniso_U_12
_atom_site_aniso_U_13
_atom_site_aniso_U_23
Cl1 0.0730(6) 0.0536(5) 0.0616(5) -0.0016(4) 0.0197(4) 0.0174(4)
O1 0.0285(10) 0.0509(12) 0.0559(12) -0.0002(9) 0.0033(8) 0.0104(10)
O2 0.0303(10) 0.0670(15) 0.0701(14) 0.0120(10) 0.0148(9) 0.0289(12)
N1 0.0273(11) 0.0412(13) 0.0457(13) 0.0033(11) 0.0043(10) 0.0110(11)
N2 0.0237(11) 0.0434(14) 0.0452(13) 0.0038(10) 0.0050(10) 0.0084(11)
C1 0.0330(14) 0.0361(15) 0.0368(14) -0.0021(12) 0.0066(11) 0.0001(12)
C2 0.0331(14) 0.0499(18) 0.0541(18) -0.0007(14) 0.0023(13) 0.0109(15)
C3 0.0371(15) 0.0505(19) 0.0575(18) -0.0076(14) 0.0113(14) 0.0078(16)
C4 0.0469(17) 0.0359(15) 0.0415(16) -0.0018(13) 0.0133(13) 0.0021(13)
C5 0.0460(17) 0.0529(19) 0.0538(18) 0.0040(15) 0.0008(14) 0.0168(16)
C6 0.0322(14) 0.0548(19) 0.0536(17) -0.0029(14) 0.0000(13) 0.0136(15)
C7 0.0278(13) 0.0325(14) 0.0364(14) -0.0034(11) 0.0025(11) -0.0036(11)
C8 0.0350(14) 0.0384(15) 0.0465(16) 0.0006(13) 0.0072(12) 0.0058(13)
C9 0.0300(13) 0.0387(15) 0.0452(16) -0.0001(12) 0.0032(12) 0.0049(13)
C10 0.0282(13) 0.0363(15) 0.0426(15) 0.0008(12) 0.0057(11) 0.0002(12)
C11 0.0305(13) 0.0323(14) 0.0380(14) -0.0048(12) 0.0012(11) 0.0014(12)
C12 0.0329(14) 0.0377(15) 0.0410(15) -0.0004(12) 0.0058(12) -0.0033(12)
C13 0.0401(15) 0.0326(15) 0.0465(16) -0.0006(12) -0.0044(12) 0.0007(13)
C14 0.0543(18) 0.0526(19) 0.0479(17) 0.0000(16) 0.0051(15) 0.0115(15)
C15 0.0505(18) 0.064(2) 0.0482(18) 0.0066(17) 0.0172(14) 0.0094(17)
C16 0.0334(14) 0.0494(18) 0.0487(17) 0.0051(13) 0.0077(13) 0.0059(14)
C17 0.0543(19) 0.0449(18) 0.064(2) 0.0063(16) -0.0041(16) 0.0057(16)
O3 0.0288(10) 0.0451(12) 0.0670(14) -0.0026(10) 0.0065(9) -0.0049(11)

loop_
_atom_type_symbol
_atom_type_description
_atom_type_scat_dispersion_real
_atom_type_scat_dispersion_imag
_atom_type_scat_source
C C 0.0033 0.0016 'International Tables Vol C Tables 4.2.6.8 and 6.1.1.4'
H H 0.0000 0.0000 'International Tables Vol C Tables 4.2.6.8 and 6.1.1.4'
Cl Cl 0.1484 0.1585 'International Tables Vol C Tables 4.2.6.8 and 6.1.1.4'
N N 0.0061 0.0033 'International Tables Vol C Tables 4.2.6.8 and 6.1.1.4'
O O 0.0106 0.0060 'International Tables Vol C Tables 4.2.6.8 and 6.1.1.4'

loop_
_geom_angle_atom_site_label_1
_geom_angle_atom_site_label_2
_geom_angle_atom_site_label_3
_geom_angle
C7 N1 C1 129.9(2)
C7 N1 H1N 115.5(19)
C1 N1 H1N 114.6(19)
C10 N2 C11 127.4(2)
C10 N2 H2N 116.8(19)
C11 N2 H2N 115.4(19)
C6 C1 C2 118.7(2)
C6 C1 N1 124.4(2)
C2 C1 N1 116.8(2)
C3 C2 C1 121.2(3)
C3 C2 H2 119.4
C1 C2 H2 119.4
C4 C3 C2 119.1(3)
C4 C3 H3 120.4
C2 C3 H3 120.4
C3 C4 C5 120.5(3)
C3 C4 Cl1 119.0(2)
C5 C4 Cl1 120.5(2)
C4 C5 C6 120.8(3)
C4 C5 H5 119.6
C6 C5 H5 119.6
C1 C6 C5 119.6(3)
C1 C6 H6 120.2
C5 C6 H6 120.2
O1 C7 N1 124.1(2)
O1 C7 C8 123.9(2)
N1 C7 C8 111.9(2)
C7 C8 C9 115.9(2)
C7 C8 H8A 108.3
C9 C8 H8A 108.3
C7 C8 H8B 108.3
C9 C8 H8B 108.3
H8A C8 H8B 107.4
C8 C9 C10 110.9(2)
C8 C9 H9A 109.5
C10 C9 H9A 109.5
C8 C9 H9B 109.5
C10 C9 H9B 109.5
H9A C9 H9B 108.0
O2 C10 N2 122.2(3)
O2 C10 C9 121.8(2)
N2 C10 C9 116.0(2)
C16 C11 C12 119.6(2)
C16 C11 N2 117.0(2)
C12 C11 N2 123.5(2)
C11 C12 C13 120.9(2)
C11 C12 H12 119.5
C13 C12 H12 119.5
C14 C13 C12 118.5(3)
C14 C13 C17 120.5(3)
C12 C13 C17 121.0(2)
C15 C14 C13 120.6(3)
C15 C14 H14 119.7
C13 C14 H14 119.7
C14 C15 C16 121.0(3)
C14 C15 H15 119.5
C16 C15 H15 119.5
C15 C16 C11 119.3(3)
C15 C16 H16 120.4
C11 C16 H16 120.4
C13 C17 H17A 109.5
C13 C17 H17B 109.5
H17A C17 H17B 109.5
C13 C17 H17C 109.5
H17A C17 H17C 109.5
H17B C17 H17C 109.5
H31 O3 H32 106(3)

loop_
_geom_bond_atom_site_label_1
_geom_bond_atom_site_label_2
_geom_bond_distance
Cl1 C4 1.742(3)
O1 C7 1.220(3)
O2 C10 1.227(3)
N1 C7 1.355(3)
N1 C1 1.413(3)
N1 H1N 0.849(17)
N2 C10 1.343(3)
N2 C11 1.423(3)
N2 H2N 0.852(17)
C1 C6 1.382(4)
C1 C2 1.393(3)
C2 C3 1.379(4)
C2 H2 0.9300
C3 C4 1.369(4)
C3 H3 0.9300
C4 C5 1.369(4)
C5 C6 1.384(4)
C5 H5 0.9300
C6 H6 0.9300
C7 C8 1.515(4)
C8 C9 1.513(3)
C8 H8A 0.9700
C8 H8B 0.9700
C9 C10 1.516(4)
C9 H9A 0.9700
C9 H9B 0.9700
C11 C16 1.388(3)
C11 C12 1.392(4)
C12 C13 1.392(4)
C12 H12 0.9300
C13 C14 1.381(4)
C13 C17 1.512(4)
C14 C15 1.377(4)
C14 H14 0.9300
C15 C16 1.379(4)
C15 H15 0.9300
C16 H16 0.9300
C17 H17A 0.9600
C17 H17B 0.9600
C17 H17C 0.9600
O3 H31 0.88(3)
O3 H32 0.83(3)

loop_
_geom_hbond_atom_site_label_D
_geom_hbond_atom_site_label_H
_geom_hbond_atom_site_label_A
_geom_hbond_site_symmetry_A
_geom_hbond_distance_DH
_geom_hbond_distance_HA
_geom_hbond_distance_DA
_geom_hbond_angle_DHA
N1 H1N O3 2 0.849(17) 2.139(18) 2.971(3) 166(3)
N2 H2N O1 2_655 0.852(17) 2.102(17) 2.949(3) 172(3)
O3 H31 O2 1_545 0.88(3) 1.86(3) 2.730(3) 177(3)
O3 H32 O3 2 0.83(3) 1.97(3) 2.802(2) 175(3)

loop_
_geom_torsion_atom_site_label_1
_geom_torsion_atom_site_label_2
_geom_torsion_atom_site_label_3
_geom_torsion_atom_site_label_4
_geom_torsion
C7 N1 C1 C6 17.5(5)
C7 N1 C1 C2 -163.6(3)
C6 C1 C2 C3 0.3(4)
N1 C1 C2 C3 -178.6(3)
C1 C2 C3 C4 0.9(5)
C2 C3 C4 C5 -1.7(5)
C2 C3 C4 Cl1 178.8(2)
C3 C4 C5 C6 1.2(5)
Cl1 C4 C5 C6 -179.2(2)
C2 C1 C6 C5 -0.8(4)
N1 C1 C6 C5 178.1(3)
C4 C5 C6 C1 0.0(5)
C1 N1 C7 O1 -0.1(5)
C1 N1 C7 C8 178.2(3)
O1 C7 C8 C9 -2.7(4)
N1 C7 C8 C9 179.1(2)
C7 C8 C9 C10 177.5(2)
C11 N2 C10 O2 -7.3(5)
C11 N2 C10 C9 172.6(2)
C8 C9 C10 O2 9.3(4)
C8 C9 C10 N2 -170.6(2)
C10 N2 C11 C16 -153.7(3)
C10 N2 C11 C12 26.7(4)
C16 C11 C12 C13 1.3(4)
N2 C11 C12 C13 -179.1(2)
C11 C12 C13 C14 -0.6(4)
C11 C12 C13 C17 178.9(3)
C12 C13 C14 C15 -0.3(5)
C17 C13 C14 C15 -179.9(3)
C13 C14 C15 C16 0.6(5)
C14 C15 C16 C11 0.1(5)
C12 C11 C16 C15 -1.0(4)
N2 C11 C16 C15 179.4(3)

loop_
_cod_related_entry_id
_cod_related_entry_database
_cod_related_entry_code
1 ChemSpider 30656924
